data_7714370
loop_
_publ_author_name
'Lunardi, Andressa'
'Bortolotto, Tanize'
'Nunes Cechin, Camila'
'Daudt, Nat&#xe1;lia de Freitas'
'Mello, Melina de Azevedo'
'Dos Santos, Sailer S.'
'Cargnelutti, Roberta'
'Lang, Ernesto Schulz'
'Tirloni, B&#xe1;rbara'

_publ_section_title
;
 Novel organically linked Zn<sup>II</sup> hydrogenselenite coordination
 polymers: synthesis, characterization, and efficient TiO<sub>2</sub>
 photosensitization for enhanced photocatalytic hydrogen production.
;
_journal_name_full 'Dalton transactions (Cambridge, England : 2003)'
_journal_paper_doi 10.1039/d3dt03094f
_journal_year 2023
_chemical_formula_moiety 'C24 H20 N4 O12 Se4 Zn2'
_chemical_formula_sum 'C24 H20 N4 O12 Se4 Zn2'
_chemical_formula_weight 1003.02
_space_group_crystal_system triclinic
_space_group_IT_number 2
_space_group_name_Hall '-P 1'
_space_group_name_H-M_alt 'P -1'
_atom_sites_solution_hydrogens geom
_audit_creation_method SHELXL-2018/3
_audit_update_record
;
2023-01-23 deposited with the CCDC.	2023-10-28 downloaded from the CCDC.
;
_cell_angle_alpha 71.238(3)
_cell_angle_beta 88.646(3)
_cell_angle_gamma 87.737(3)
_cell_formula_units_Z 1
_cell_length_a 7.4196(6)
_cell_length_b 9.7542(9)
_cell_length_c 11.1087(10)
_cell_measurement_reflns_used 8763
_cell_measurement_temperature 299(2)
_cell_measurement_theta_max 28.91
_cell_measurement_theta_min 2.42
_cell_volume 760.60(12)
_computing_cell_refinement 'SAINT V8.34A (Bruker AXS Inc., 2013)'
_computing_data_collection 'APEX3 v2015.5-2 (Bruker AXS Inc., 2015)'
_computing_data_reduction 'SAINT V8.34A (Bruker AXS Inc., 2013)'
_computing_molecular_graphics 'Diamond (version 4.6i)'
_computing_publication_material 'Bruker SHELXTL'
_computing_structure_refinement 'SHELXL-2018/3 (Sheldrick, 2018)'
_computing_structure_solution 'SHELXT 2014/5 (Sheldrick, 2014)'
_diffrn_ambient_temperature 299(2)
_diffrn_measured_fraction_theta_full 0.995
_diffrn_measured_fraction_theta_max 0.994
_diffrn_measurement_device_type 'Bruker D8 Venture Photon 100 diffractometer'
_diffrn_measurement_method '\f and \w scans'
_diffrn_radiation_type MoK\a
_diffrn_radiation_wavelength 0.71073
_diffrn_reflns_av_R_equivalents 0.0673
_diffrn_reflns_av_unetI/netI 0.0710
_diffrn_reflns_Laue_measured_fraction_full 0.995
_diffrn_reflns_Laue_measured_fraction_max 0.994
_diffrn_reflns_limit_h_max 10
_diffrn_reflns_limit_h_min -10
_diffrn_reflns_limit_k_max 13
_diffrn_reflns_limit_k_min -13
_diffrn_reflns_limit_l_max 15
_diffrn_reflns_limit_l_min -15
_diffrn_reflns_number 23456
_diffrn_reflns_point_group_measured_fraction_full 0.995
_diffrn_reflns_point_group_measured_fraction_max 0.994
_diffrn_reflns_theta_full 25.242
_diffrn_reflns_theta_max 30.571
_diffrn_reflns_theta_min 2.206
_diffrn_source 'microfocus X ray tube'
_exptl_absorpt_coefficient_mu 6.431
_exptl_absorpt_correction_T_max 0.7461
_exptl_absorpt_correction_T_min 0.6586
_exptl_absorpt_correction_type multi-scan
_exptl_absorpt_process_details
; SADABS (version 2014/5; Bruker, 2014) was used to perform the
multi-scan absorption correction.
;
_exptl_crystal_colour colourless
_exptl_crystal_density_diffrn 2.190
_exptl_crystal_description block
_exptl_crystal_F_000 484
_exptl_crystal_size_max 0.140
_exptl_crystal_size_mid 0.048
_exptl_crystal_size_min 0.045
_refine_diff_density_max 1.340
_refine_diff_density_min -0.737
_refine_diff_density_rms 0.185
_refine_ls_extinction_method none
_refine_ls_goodness_of_fit_ref 1.090
_refine_ls_hydrogen_treatment constr
_refine_ls_matrix_type full
_refine_ls_number_parameters 210
_refine_ls_number_reflns 4648
_refine_ls_number_restraints 0
_refine_ls_restrained_S_all 1.090
_refine_ls_R_factor_all 0.1021
_refine_ls_R_factor_gt 0.0556
_refine_ls_shift/su_max 0.000
_refine_ls_shift/su_mean 0.000
_refine_ls_structure_factor_coef Fsqd
_refine_ls_weighting_details 'w=1/[\s^2^(Fo^2^)+(0.0607P)^2^+4.1696P] where P=(Fo^2^+2Fc^2^)/3'
_refine_ls_weighting_scheme calc
_refine_ls_wR_factor_gt 0.1402
_refine_ls_wR_factor_ref 0.1556
_reflns_Friedel_coverage 0.000
_reflns_number_gt 3071
_reflns_number_total 4648
_reflns_threshold_expression 'I > 2\s(I)'
_cod_data_source_file d3dt03094f2.cif
_cod_data_source_block BTAL257_S_0m_a
_cod_database_code 7714370
_shelx_shelxl_version_number 2018/3
_shelx_space_group_comment
;
The symmetry employed for this shelxl refinement is uniquely defined
by the following loop, which should always be used as a source of
symmetry information in preference to the above space-group names.
They are only intended as comments.
;
_shelx_estimated_absorpt_t_min 0.466
_shelx_estimated_absorpt_t_max 0.761

loop_
_space_group_symop_operation_xyz
'x, y, z'
'-x, -y, -z'

loop_
_atom_site_label
_atom_site_type_symbol
_atom_site_fract_x
_atom_site_fract_y
_atom_site_fract_z
_atom_site_U_iso_or_equiv
_atom_site_adp_type
_atom_site_occupancy
_atom_site_site_symmetry_order
_atom_site_calc_flag
_atom_site_refinement_flags_posn
_atom_site_refinement_flags_adp
_atom_site_refinement_flags_occupancy
_atom_site_disorder_assembly
_atom_site_disorder_group
Zn1 Zn 0.75668(10) 0.37024(8) 0.62362(7) 0.02516(19) Uani 1 1 d . . . . .
O1 O 0.7069(7) 0.5855(5) 0.6082(4) 0.0321(11) Uani 1 1 d . . . . .
Se1 Se 0.59734(9) 0.72119(7) 0.50282(6) 0.02697(17) Uani 1 1 d . . . . .
C1 C 0.6875(10) 0.4070(10) 0.8963(7) 0.0399(17) Uani 1 1 d . . . . .
H1 H 0.672256 0.505156 0.851297 0.048 Uiso 1 1 calc R U . . .
N1 N 0.7198(7) 0.3161(7) 0.8309(5) 0.0308(12) Uani 1 1 d . . . . .
C2 C 0.6752(13) 0.3644(13) 1.0272(9) 0.059(3) Uani 1 1 d . . . . .
H2 H 0.656724 0.432844 1.068623 0.071 Uiso 1 1 calc R U . . .
O2 O 0.7797(7) 0.8172(5) 0.4168(5) 0.0367(11) Uani 1 1 d . . . . .
H2A H 0.854022 0.760281 0.401641 0.055 Uiso 1 1 calc R U . . .
Se2 Se 0.89604(9) 0.46705(7) 0.31499(6) 0.02509(17) Uani 1 1 d . . . . .
N2 N 0.7967(7) 0.1313(6) 0.7003(5) 0.0274(12) Uani 1 1 d . . . . .
O4 O 0.8101(7) 0.3530(5) 0.4458(4) 0.0340(11) Uani 1 1 d . . . . .
C4 C 0.7223(12) 0.1207(11) 1.0313(8) 0.054(2) Uani 1 1 d . . . . .
C3 C 0.6902(12) 0.2224(14) 1.0942(8) 0.063(3) Uani 1 1 d . . . . .
H3 H 0.679174 0.192082 1.182333 0.076 Uiso 1 1 calc R U . . .
O3 O 0.5195(6) 0.6551(5) 0.3937(4) 0.0298(10) Uani 1 1 d . . . . .
O6 O 0.6981(7) 0.5449(6) 0.2336(5) 0.0353(11) Uani 1 1 d . . . . .
H4 H 0.621897 0.556629 0.284383 0.053 Uiso 1 1 calc R U . . .
C6 C 0.7716(16) -0.1259(12) 1.0280(9) 0.070(3) Uani 1 1 d . . . . .
H6 H 0.779839 -0.225079 1.070424 0.084 Uiso 1 1 calc R U . . .
C5 C 0.7370(14) -0.0370(13) 1.0948(9) 0.071(3) Uani 1 1 d . . . . .
H5 H 0.721830 -0.074546 1.182504 0.085 Uiso 1 1 calc R U . . .
O5 O 0.9685(6) 0.6087(5) 0.3520(5) 0.0298(10) Uani 1 1 d . . . . .
C10 C 0.8367(10) 0.0429(8) 0.6344(8) 0.0373(16) Uani 1 1 d . . . . .
H10 H 0.851947 0.081758 0.546755 0.045 Uiso 1 1 calc R U . . .
C11 C 0.7774(8) 0.0743(8) 0.8275(7) 0.0320(15) Uani 1 1 d . . . . .
C12 C 0.7369(9) 0.1730(8) 0.8981(6) 0.0332(15) Uani 1 1 d . . . . .
C9 C 0.8568(12) -0.1077(9) 0.6920(10) 0.053(2) Uani 1 1 d . . . . .
H9 H 0.882046 -0.167342 0.642734 0.063 Uiso 1 1 calc R U . . .
C8 C 0.8397(13) -0.1646(9) 0.8179(10) 0.057(2) Uani 1 1 d . . . . .
H8 H 0.855902 -0.264078 0.856603 0.068 Uiso 1 1 calc R U . . .
C7 C 0.7969(11) -0.0748(9) 0.8931(8) 0.0444(19) Uani 1 1 d . . . . .

loop_
_atom_site_aniso_label
_atom_site_aniso_U_11
_atom_site_aniso_U_22
_atom_site_aniso_U_33
_atom_site_aniso_U_23
_atom_site_aniso_U_13
_atom_site_aniso_U_12
Zn1 0.0248(4) 0.0262(4) 0.0234(4) -0.0064(3) -0.0019(3) -0.0010(3)
O1 0.040(3) 0.027(2) 0.028(2) -0.006(2) -0.008(2) 0.000(2)
Se1 0.0280(3) 0.0247(3) 0.0291(3) -0.0098(3) -0.0037(2) 0.0017(2)
C1 0.037(4) 0.054(5) 0.036(4) -0.025(4) -0.005(3) 0.006(3)
N1 0.026(3) 0.040(3) 0.026(3) -0.011(3) 0.001(2) 0.003(2)
C2 0.053(5) 0.094(8) 0.042(5) -0.040(6) -0.007(4) 0.013(5)
O2 0.034(3) 0.032(3) 0.042(3) -0.008(2) 0.004(2) -0.008(2)
Se2 0.0270(3) 0.0278(3) 0.0206(3) -0.0081(3) 0.0005(2) 0.0001(2)
N2 0.027(3) 0.026(3) 0.026(3) -0.005(2) -0.006(2) -0.001(2)
O4 0.043(3) 0.031(3) 0.027(2) -0.009(2) 0.002(2) -0.006(2)
C4 0.040(5) 0.075(6) 0.034(4) -0.003(4) -0.001(3) -0.001(4)
C3 0.046(5) 0.118(9) 0.022(4) -0.018(5) -0.003(3) 0.004(5)
O3 0.027(2) 0.035(3) 0.030(2) -0.013(2) -0.0042(19) -0.0014(19)
O6 0.032(3) 0.045(3) 0.031(3) -0.015(2) -0.010(2) 0.006(2)
C6 0.090(8) 0.062(7) 0.035(5) 0.017(5) 0.004(5) -0.008(6)
C5 0.064(6) 0.091(8) 0.031(5) 0.017(5) 0.000(4) -0.008(6)
O5 0.026(2) 0.029(2) 0.036(3) -0.012(2) 0.0000(19) -0.0033(19)
C10 0.036(4) 0.031(4) 0.042(4) -0.009(3) -0.005(3) 0.003(3)
C11 0.019(3) 0.032(4) 0.037(4) 0.001(3) -0.007(3) -0.002(3)
C12 0.024(3) 0.046(4) 0.025(3) -0.003(3) -0.001(3) -0.004(3)
C9 0.058(6) 0.036(4) 0.070(6) -0.025(4) -0.015(5) 0.003(4)
C8 0.055(5) 0.024(4) 0.076(7) 0.005(4) -0.012(5) -0.001(4)
C7 0.041(4) 0.037(4) 0.042(4) 0.006(4) -0.008(3) -0.001(3)

loop_
_atom_type_symbol
_atom_type_description
_atom_type_scat_dispersion_real
_atom_type_scat_dispersion_imag
_atom_type_scat_source
C C 0.0033 0.0016 'International Tables Vol C Tables 4.2.6.8 and 6.1.1.4'
H H 0.0000 0.0000 'International Tables Vol C Tables 4.2.6.8 and 6.1.1.4'
N N 0.0061 0.0033 'International Tables Vol C Tables 4.2.6.8 and 6.1.1.4'
O O 0.0106 0.0060 'International Tables Vol C Tables 4.2.6.8 and 6.1.1.4'
Se Se -0.0929 2.2259 'International Tables Vol C Tables 4.2.6.8 and 6.1.1.4'
Zn Zn 0.2839 1.4301 'International Tables Vol C Tables 4.2.6.8 and 6.1.1.4'

loop_
_geom_angle_atom_site_label_1
_geom_angle_atom_site_label_2
_geom_angle_atom_site_label_3
_geom_angle
_geom_angle_site_symmetry_1
_geom_angle_site_symmetry_3
_geom_angle_publ_flag
O4 Zn1 O1 109.62(19) . . ?
O4 Zn1 O5 90.12(19) . 2_766 ?
O1 Zn1 O5 90.54(19) . 2_766 ?
O4 Zn1 O3 91.57(19) . 2_666 ?
O1 Zn1 O3 90.04(19) . 2_666 ?
O5 Zn1 O3 177.92(19) 2_766 2_666 ?
O4 Zn1 N1 162.2(2) . . ?
O1 Zn1 N1 88.2(2) . . ?
O5 Zn1 N1 88.4(2) 2_766 . ?
O3 Zn1 N1 89.60(19) 2_666 . ?
O4 Zn1 N2 87.3(2) . . ?
O1 Zn1 N2 163.1(2) . . ?
O5 Zn1 N2 89.16(19) 2_766 . ?
O3 Zn1 N2 89.71(19) 2_666 . ?
N1 Zn1 N2 74.9(2) . . ?
Se1 O1 Zn1 133.1(3) . . ?
O1 Se1 O3 106.7(2) . . ?
O1 Se1 O2 100.3(2) . . ?
O3 Se1 O2 99.3(2) . . ?
N1 C1 C2 123.7(9) . . ?
N1 C1 H1 118.1 . . ?
C2 C1 H1 118.1 . . ?
C1 N1 C12 117.2(6) . . ?
C1 N1 Zn1 127.5(5) . . ?
C12 N1 Zn1 115.3(5) . . ?
C3 C2 C1 119.2(9) . . ?
C3 C2 H2 120.4 . . ?
C1 C2 H2 120.4 . . ?
Se1 O2 H2A 109.5 . . ?
O4 Se2 O5 107.4(2) . . ?
O4 Se2 O6 100.6(3) . . ?
O5 Se2 O6 99.8(2) . . ?
C10 N2 C11 118.4(6) . . ?
C10 N2 Zn1 126.6(5) . . ?
C11 N2 Zn1 114.9(5) . . ?
Se2 O4 Zn1 131.9(3) . . ?
C3 C4 C12 117.3(9) . . ?
C3 C4 C5 124.5(9) . . ?
C12 C4 C5 118.1(9) . . ?
C2 C3 C4 120.0(8) . . ?
C2 C3 H3 120.0 . . ?
C4 C3 H3 120.0 . . ?
Se1 O3 Zn1 121.6(2) . 2_666 ?
Se2 O6 H4 109.5 . . ?
C5 C6 C7 122.3(9) . . ?
C5 C6 H6 118.8 . . ?
C7 C6 H6 118.8 . . ?
C6 C5 C4 120.6(9) . . ?
C6 C5 H5 119.7 . . ?
C4 C5 H5 119.7 . . ?
Se2 O5 Zn1 120.5(2) . 2_766 ?
N2 C10 C9 122.3(8) . . ?
N2 C10 H10 118.9 . . ?
C9 C10 H10 118.9 . . ?
N2 C11 C7 123.1(7) . . ?
N2 C11 C12 117.6(6) . . ?
C7 C11 C12 119.4(7) . . ?
N1 C12 C4 122.5(8) . . ?
N1 C12 C11 117.3(6) . . ?
C4 C12 C11 120.2(7) . . ?
C8 C9 C10 119.6(8) . . ?
C8 C9 H9 120.2 . . ?
C10 C9 H9 120.2 . . ?
C9 C8 C7 120.4(8) . . ?
C9 C8 H8 119.8 . . ?
C7 C8 H8 119.8 . . ?
C11 C7 C8 116.2(7) . . ?
C11 C7 C6 119.2(9) . . ?
C8 C7 C6 124.6(8) . . ?

loop_
_geom_bond_atom_site_label_1
_geom_bond_atom_site_label_2
_geom_bond_distance
_geom_bond_site_symmetry_2
_geom_bond_publ_flag
Zn1 O4 2.064(5) . ?
Zn1 O1 2.070(5) . ?
Zn1 O5 2.090(5) 2_766 ?
Zn1 O3 2.094(5) 2_666 ?
Zn1 N1 2.203(6) . ?
Zn1 N2 2.219(5) . ?
O1 Se1 1.657(5) . ?
Se1 O3 1.668(5) . ?
Se1 O2 1.756(5) . ?
C1 N1 1.328(9) . ?
C1 C2 1.379(12) . ?
C1 H1 0.9300 . ?
N1 C12 1.357(9) . ?
C2 C3 1.347(15) . ?
C2 H2 0.9300 . ?
O2 H2A 0.8200 . ?
Se2 O4 1.652(5) . ?
Se2 O5 1.674(5) . ?
Se2 O6 1.756(5) . ?
N2 C10 1.321(9) . ?
N2 C11 1.348(9) . ?
C4 C3 1.395(14) . ?
C4 C12 1.405(11) . ?
C4 C5 1.472(15) . ?
C3 H3 0.9300 . ?
O6 H4 0.8200 . ?
C6 C5 1.325(16) . ?
C6 C7 1.430(12) . ?
C6 H6 0.9300 . ?
C5 H5 0.9300 . ?
C10 C9 1.405(11) . ?
C10 H10 0.9300 . ?
C11 C7 1.405(10) . ?
C11 C12 1.444(11) . ?
C9 C8 1.333(14) . ?
C9 H9 0.9300 . ?
C8 C7 1.414(13) . ?
C8 H8 0.9300 . ?

loop_
_geom_torsion_atom_site_label_1
_geom_torsion_atom_site_label_2
_geom_torsion_atom_site_label_3
_geom_torsion_atom_site_label_4
_geom_torsion
_geom_torsion_site_symmetry_1
_geom_torsion_site_symmetry_2
_geom_torsion_site_symmetry_3
_geom_torsion_site_symmetry_4
_geom_torsion_publ_flag
Zn1 O1 Se1 O3 0.0(4) . . . . ?
Zn1 O1 Se1 O2 -103.1(4) . . . . ?
C2 C1 N1 C12 1.7(11) . . . . ?
C2 C1 N1 Zn1 -176.6(6) . . . . ?
N1 C1 C2 C3 -2.4(14) . . . . ?
O5 Se2 O4 Zn1 8.0(4) . . . . ?
O6 Se2 O4 Zn1 -96.0(4) . . . . ?
C1 C2 C3 C4 1.6(14) . . . . ?
C12 C4 C3 C2 -0.3(13) . . . . ?
C5 C4 C3 C2 -178.6(9) . . . . ?
O1 Se1 O3 Zn1 111.0(3) . . . 2_666 ?
O2 Se1 O3 Zn1 -145.2(3) . . . 2_666 ?
C7 C6 C5 C4 0.2(17) . . . . ?
C3 C4 C5 C6 -178.5(10) . . . . ?
C12 C4 C5 C6 3.2(15) . . . . ?
O4 Se2 O5 Zn1 103.0(3) . . . 2_766 ?
O6 Se2 O5 Zn1 -152.4(3) . . . 2_766 ?
C11 N2 C10 C9 0.9(11) . . . . ?
Zn1 N2 C10 C9 -179.1(6) . . . . ?
C10 N2 C11 C7 -0.3(10) . . . . ?
Zn1 N2 C11 C7 179.7(5) . . . . ?
C10 N2 C11 C12 178.9(6) . . . . ?
Zn1 N2 C11 C12 -1.1(7) . . . . ?
C1 N1 C12 C4 -0.2(10) . . . . ?
Zn1 N1 C12 C4 178.2(6) . . . . ?
C1 N1 C12 C11 -178.2(6) . . . . ?
Zn1 N1 C12 C11 0.2(8) . . . . ?
C3 C4 C12 N1 -0.4(12) . . . . ?
C5 C4 C12 N1 178.0(7) . . . . ?
C3 C4 C12 C11 177.5(7) . . . . ?
C5 C4 C12 C11 -4.1(11) . . . . ?
N2 C11 C12 N1 0.6(9) . . . . ?
C7 C11 C12 N1 179.8(6) . . . . ?
N2 C11 C12 C4 -177.5(7) . . . . ?
C7 C11 C12 C4 1.8(10) . . . . ?
N2 C10 C9 C8 -1.6(13) . . . . ?
C10 C9 C8 C7 1.6(14) . . . . ?
N2 C11 C7 C8 0.3(11) . . . . ?
C12 C11 C7 C8 -178.9(7) . . . . ?
N2 C11 C7 C6 -179.2(8) . . . . ?
C12 C11 C7 C6 1.6(11) . . . . ?
C9 C8 C7 C11 -1.0(13) . . . . ?
C9 C8 C7 C6 178.5(9) . . . . ?
C5 C6 C7 C11 -2.6(16) . . . . ?
C5 C6 C7 C8 177.9(10) . . . . ?
